data_4037491
loop_
_publ_author_name
'Zhang, Lei'
'Lu, Hong'
'Xu, Guo-Qiang'
'Wang, Zhu-Yin'
'Xu, Peng-Fei'

_publ_section_title
;
 PPh<sub>3</sub> Mediated Reductive Annulation Reaction between Isatins
 and Electron Deficient Dienes to Construct Spirooxindole Compounds.
;
_journal_issue 11
_journal_name_full 'The Journal of organic chemistry'
_journal_page_first 5782
_journal_page_last 5789
_journal_paper_doi 10.1021/acs.joc.7b00595
_journal_volume 82
_journal_year 2017
_chemical_formula_moiety 'C30 H22 Br N3 O5 S'
_chemical_formula_sum 'C30 H22 Br N3 O5 S'
_chemical_formula_weight 616.47
_space_group_crystal_system monoclinic
_space_group_IT_number 14
_space_group_name_Hall '-P 2yn'
_space_group_name_H-M_alt 'P 1 21/n 1'
_atom_sites_solution_hydrogens geom
_atom_sites_solution_primary iterative
_audit_creation_date 2015-09-09
_audit_creation_method
;
Olex2 1.2
(compiled 2015.01.26 svn.r3150 for OlexSys, GUI svn.r4998)
;
_cell_angle_alpha 90
_cell_angle_beta 97.119(6)
_cell_angle_gamma 90
_cell_formula_units_Z 4
_cell_length_a 8.2464(5)
_cell_length_b 16.2806(10)
_cell_length_c 21.1267(11)
_cell_measurement_reflns_used 3402
_cell_measurement_temperature 293(2)
_cell_measurement_theta_max 69.1960
_cell_measurement_theta_min 5.4320
_cell_volume 2814.5(3)
_computing_cell_refinement
;
CrysAlisPro, Agilent Technologies,
Version 1.171.37.33 (release 27-03-2014 CrysAlis171 .NET)
(compiled Mar 27 2014,17:12:48)
;
_computing_data_collection
;
CrysAlisPro, Agilent Technologies,
Version 1.171.37.33 (release 27-03-2014 CrysAlis171 .NET)
(compiled Mar 27 2014,17:12:48)
;
_computing_data_reduction
;
CrysAlisPro, Agilent Technologies,
Version 1.171.37.33 (release 27-03-2014 CrysAlis171 .NET)
(compiled Mar 27 2014,17:12:48)
;
_computing_molecular_graphics 'Olex2 (Dolomanov et al., 2009)'
_computing_publication_material 'Olex2 (Dolomanov et al., 2009)'
_computing_structure_refinement 'ShelXL (Sheldrick, 2008)'
_computing_structure_solution
;
Superflip (Palatinus & Chapuis, 2007;Palatinus & van der Lee, 2008;
Palatinus et al., 2012)
;
_diffrn_ambient_temperature 293(2)
_diffrn_detector 'CCD plate'
_diffrn_detector_area_resol_mean 16.0733
_diffrn_detector_type Eos
_diffrn_measured_fraction_theta_full 0.996
_diffrn_measured_fraction_theta_max 0.980
_diffrn_measurement_details
;
#__ type_ start__ end____ width___ exp.time_
  1 omega  -14.00   79.00   1.0000    1.0000
omega____ theta____ kappa____ phi______ frames
    -       54.0000  -77.0000    0.0000 93

#__ type_ start__ end____ width___ exp.time_
  2 omega   40.00  145.00   1.0000    1.5000
omega____ theta____ kappa____ phi______ frames
    -      108.0000  -91.0000    0.0000 105

#__ type_ start__ end____ width___ exp.time_
  3 omega   53.00   79.00   1.0000    1.5000
omega____ theta____ kappa____ phi______ frames
    -      108.0000  -38.0000 -150.0000 26

#__ type_ start__ end____ width___ exp.time_
  4 omega   47.00   93.00   1.0000    1.5000
omega____ theta____ kappa____ phi______ frames
    -      108.0000  -25.0000 -180.0000 46

#__ type_ start__ end____ width___ exp.time_
  5 omega   65.00  123.00   1.0000    1.0000
omega____ theta____ kappa____ phi______ frames
    -       54.0000   57.0000 -150.0000 58

#__ type_ start__ end____ width___ exp.time_
  6 omega   44.00   69.00   1.0000    1.0000
omega____ theta____ kappa____ phi______ frames
    -        0.0000   57.0000 -150.0000 25

#__ type_ start__ end____ width___ exp.time_
  7 omega   51.00   81.00   1.0000    1.5000
omega____ theta____ kappa____ phi______ frames
    -      108.0000  -38.0000   30.0000 30

#__ type_ start__ end____ width___ exp.time_
  8 omega   44.00   92.00   1.0000    1.5000
omega____ theta____ kappa____ phi______ frames
    -      108.0000  -38.0000   90.0000 48

#__ type_ start__ end____ width___ exp.time_
  9 omega   40.00   91.00   1.0000    1.5000
omega____ theta____ kappa____ phi______ frames
    -      108.0000  -50.0000    0.0000 51

#__ type_ start__ end____ width___ exp.time_
 10 omega   73.00  123.00   1.0000    1.0000
omega____ theta____ kappa____ phi______ frames
    -       54.0000   57.0000  120.0000 50

#__ type_ start__ end____ width___ exp.time_
 11 omega   98.00  170.00   1.0000    1.5000
omega____ theta____ kappa____ phi______ frames
    -      108.0000   63.0000  120.0000 72

#__ type_ start__ end____ width___ exp.time_
 12 omega   58.00  126.00   1.0000    1.5000
omega____ theta____ kappa____ phi______ frames
    -      108.0000  178.0000   30.0000 68

#__ type_ start__ end____ width___ exp.time_
 13 omega  -18.00   40.00   1.0000    1.0000
omega____ theta____ kappa____ phi______ frames
    -        0.0000   57.0000 -150.0000 58

#__ type_ start__ end____ width___ exp.time_
 14 omega  -47.00   -5.00   1.0000    1.0000
omega____ theta____ kappa____ phi______ frames
    -        0.0000  121.0000    7.0000 42

#__ type_ start__ end____ width___ exp.time_
 15 omega   36.00   88.00   1.0000    1.5000
omega____ theta____ kappa____ phi______ frames
    -      108.0000  -38.0000  150.0000 52

#__ type_ start__ end____ width___ exp.time_
 16 omega  -14.00   61.00   1.0000    1.0000
omega____ theta____ kappa____ phi______ frames
    -       54.0000  -57.0000   60.0000 75
;
_diffrn_measurement_device 'four-circle diffractometer'
_diffrn_measurement_device_type 'SuperNova, Dual, Cu at zero, Eos'
_diffrn_measurement_method '\w scans'
_diffrn_orient_matrix_UB_11 -0.0192924000
_diffrn_orient_matrix_UB_12 0.0504038000
_diffrn_orient_matrix_UB_13 0.0603802000
_diffrn_orient_matrix_UB_21 -0.0326281000
_diffrn_orient_matrix_UB_22 0.0778224000
_diffrn_orient_matrix_UB_23 -0.0410422000
_diffrn_orient_matrix_UB_31 -0.1844070000
_diffrn_orient_matrix_UB_32 -0.0189236000
_diffrn_orient_matrix_UB_33 -0.0083203000
_diffrn_radiation_monochromator mirror
_diffrn_radiation_probe x-ray
_diffrn_radiation_type CuK\a
_diffrn_radiation_wavelength 1.54184
_diffrn_reflns_av_R_equivalents 0.0424
_diffrn_reflns_av_unetI/netI 0.0599
_diffrn_reflns_Laue_measured_fraction_full 0.996
_diffrn_reflns_Laue_measured_fraction_max 0.980
_diffrn_reflns_limit_h_max 5
_diffrn_reflns_limit_h_min -9
_diffrn_reflns_limit_k_max 16
_diffrn_reflns_limit_k_min -19
_diffrn_reflns_limit_l_max 25
_diffrn_reflns_limit_l_min -24
_diffrn_reflns_number 10352
_diffrn_reflns_point_group_measured_fraction_full 0.996
_diffrn_reflns_point_group_measured_fraction_max 0.980
_diffrn_reflns_theta_full 67.684
_diffrn_reflns_theta_max 69.829
_diffrn_reflns_theta_min 3.437
_diffrn_source 'sealed X-ray tube'
_diffrn_source_type 'SuperNova (Cu) X-ray Source'
_exptl_absorpt_coefficient_mu 3.058
_exptl_absorpt_correction_T_max 1.00000
_exptl_absorpt_correction_T_min 0.52841
_exptl_absorpt_correction_type multi-scan
_exptl_absorpt_process_details
;
CrysAlisPro, Agilent Technologies,
Version 1.171.37.33 (release 27-03-2014 CrysAlis171 .NET)
(compiled Mar 27 2014,17:12:48)
Empirical absorption correction using spherical harmonics,
 implemented in SCALE3 ABSPACK scaling algorithm.
;
_exptl_crystal_colour 'clear light yellow'
_exptl_crystal_colour_lustre clear
_exptl_crystal_colour_modifier light
_exptl_crystal_colour_primary yellow
_exptl_crystal_density_diffrn 1.455
_exptl_crystal_description needle
_exptl_crystal_F_000 1256
_exptl_crystal_size_max 0.32
_exptl_crystal_size_mid 0.17
_exptl_crystal_size_min 0.14
_refine_diff_density_max 0.704
_refine_diff_density_min -0.842
_refine_diff_density_rms 0.097
_refine_ls_extinction_method none
_refine_ls_goodness_of_fit_ref 1.178
_refine_ls_hydrogen_treatment constr
_refine_ls_matrix_type full
_refine_ls_number_parameters 363
_refine_ls_number_reflns 5201
_refine_ls_number_restraints 0
_refine_ls_restrained_S_all 1.178
_refine_ls_R_factor_all 0.1222
_refine_ls_R_factor_gt 0.0946
_refine_ls_shift/su_max 0.000
_refine_ls_shift/su_mean 0.000
_refine_ls_structure_factor_coef Fsqd
_refine_ls_weighting_details 'w=1/[\s^2^(Fo^2^)+(0.0613P)^2^+16.2334P] where P=(Fo^2^+2Fc^2^)/3'
_refine_ls_weighting_scheme calc
_refine_ls_wR_factor_gt 0.2594
_refine_ls_wR_factor_ref 0.2736
_reflns_Friedel_coverage 0.000
_reflns_number_gt 3743
_reflns_number_total 5201
_reflns_threshold_expression 'I > 2\s(I)'
_cod_data_source_file jo7b00595_si_003.cif
_cod_data_source_block zhanglei0826
_cod_database_code 4037491
_shelx_space_group_comment
;
The symmetry employed for this shelxl refinement is uniquely defined
by the following loop, which should always be used as a source of
symmetry information in preference to the above space-group names.
They are only intended as comments.
;
_reflns_odcompleteness_completeness 99.79
_reflns_odcompleteness_iscentric 1
_reflns_odcompleteness_theta 66.97
_olex2_refinement_description
;
1. Fixed Uiso
 At 1.2 times of:
  All C(H) groups, All C(H,H) groups
 At 1.5 times of:
  All C(H,H,H) groups
2.a Secondary CH2 refined with riding coordinates:
 C9(H9A,H9B), C12(H12A,H12B)
2.b Aromatic/amide H refined with riding coordinates:
 C2(H2), C3(H3), C4(H4), C5(H5), C16(H16), C17(H17), C19(H19), C20(H20),
 C25(H25), C26(H26), C28(H28), C29(H29)
2.c Idealised Me refined as rotating group:
 C13(H13A,H13B,H13C), C30(H30A,H30B,H30C)
;
_shelx_shelxl_version_number 2014/7
_olex2_date_sample_data_collection 2015-08-26
_olex2_submission_special_instructions 'No special instructions were received'

loop_
_space_group_symop_operation_xyz
'x, y, z'
'-x+1/2, y+1/2, -z+1/2'
'-x, -y, -z'
'x-1/2, -y-1/2, z-1/2'

loop_
_atom_site_label
_atom_site_type_symbol
_atom_site_fract_x
_atom_site_fract_y
_atom_site_fract_z
_atom_site_U_iso_or_equiv
_atom_site_adp_type
_atom_site_occupancy
_atom_site_site_symmetry_order
_atom_site_calc_flag
_atom_site_refinement_flags_posn
Br1 Br 0.2827(2) -0.09610(8) 0.48642(6) 0.1175(6) Uani 1 1 d .
S1 S -0.1136(2) 0.46155(12) 0.63960(9) 0.0478(5) Uani 1 1 d .
O1 O 0.0066(6) 0.2904(4) 0.6101(2) 0.0565(13) Uani 1 1 d .
O2 O 0.0893(9) 0.1172(5) 0.8247(3) 0.089(2) Uani 1 1 d .
O3 O 0.3208(7) 0.1794(4) 0.8097(2) 0.0627(15) Uani 1 1 d .
O4 O 0.0133(6) 0.4647(4) 0.5994(3) 0.0616(15) Uani 1 1 d .
O5 O -0.1338(6) 0.5283(3) 0.6814(3) 0.0608(14) Uani 1 1 d .
N1 N -0.0746(7) 0.3790(4) 0.6868(3) 0.0456(14) Uani 1 1 d .
N2 N 0.3314(10) 0.3715(5) 0.7529(4) 0.074(2) Uani 1 1 d .
N3 N 0.6157(9) 0.2349(5) 0.6281(4) 0.078(2) Uani 1 1 d .
C1 C -0.1210(9) 0.3677(5) 0.7489(4) 0.0537(19) Uani 1 1 d .
C2 C -0.1891(14) 0.4239(7) 0.7868(4) 0.086(3) Uani 1 1 d .
H2 H -0.2049 0.4783 0.7741 0.104 Uiso 1 1 calc R
C3 C -0.2332(17) 0.3971(8) 0.8442(5) 0.109(4) Uani 1 1 d .
H3 H -0.2771 0.4342 0.8709 0.131 Uiso 1 1 calc R
C4 C -0.2134(17) 0.3164(8) 0.8627(5) 0.106(4) Uani 1 1 d .
H4 H -0.2459 0.2996 0.9013 0.128 Uiso 1 1 calc R
C5 C -0.1454(13) 0.2595(7) 0.8246(4) 0.081(3) Uani 1 1 d .
H5 H -0.1313 0.2051 0.8374 0.097 Uiso 1 1 calc R
C6 C -0.0991(9) 0.2859(5) 0.7672(4) 0.0527(18) Uani 1 1 d .
C7 C -0.0318(8) 0.2414(5) 0.7153(3) 0.0466(16) Uani 1 1 d .
C8 C -0.0280(8) 0.3031(5) 0.6625(3) 0.0468(17) Uani 1 1 d .
C9 C -0.0553(9) 0.1534(5) 0.6980(4) 0.0549(19) Uani 1 1 d .
H9A H -0.0763 0.1400 0.6530 0.066 Uiso 1 1 calc R
H9B H -0.1144 0.1196 0.7253 0.066 Uiso 1 1 calc R
C10 C 0.1139(9) 0.1784(4) 0.7233(3) 0.0455(16) Uani 1 1 d .
C11 C 0.1723(10) 0.1550(5) 0.7921(4) 0.0538(19) Uani 1 1 d .
C12 C 0.3880(12) 0.1676(6) 0.8765(4) 0.073(3) Uani 1 1 d .
H12A H 0.3359 0.1208 0.8939 0.087 Uiso 1 1 calc R
H12B H 0.5042 0.1565 0.8793 0.087 Uiso 1 1 calc R
C13 C 0.3609(14) 0.2407(7) 0.9133(5) 0.087(3) Uani 1 1 d .
H13A H 0.4112 0.2871 0.8955 0.130 Uiso 1 1 calc GR
H13B H 0.4080 0.2329 0.9567 0.130 Uiso 1 1 calc GR
H13C H 0.2457 0.2503 0.9118 0.130 Uiso 1 1 calc GR
C14 C 0.2458(8) 0.1820(4) 0.6802(3) 0.0422(15) Uani 1 1 d .
C15 C 0.2527(9) 0.1145(4) 0.6339(3) 0.0477(17) Uani 1 1 d .
C16 C 0.2619(14) 0.0346(5) 0.6529(4) 0.080(3) Uani 1 1 d .
H16 H 0.2606 0.0220 0.6957 0.096 Uiso 1 1 calc R
C17 C 0.2730(15) -0.0282(6) 0.6095(5) 0.089(3) Uani 1 1 d .
H17 H 0.2830 -0.0823 0.6236 0.107 Uiso 1 1 calc R
C18 C 0.2693(13) -0.0113(6) 0.5465(4) 0.072(2) Uani 1 1 d .
C19 C 0.259(2) 0.0675(8) 0.5278(5) 0.124(5) Uani 1 1 d .
H19 H 0.2565 0.0799 0.4847 0.149 Uiso 1 1 calc R
C20 C 0.2524(18) 0.1304(6) 0.5711(4) 0.103(4) Uani 1 1 d .
H20 H 0.2476 0.1845 0.5569 0.123 Uiso 1 1 calc R
C21 C 0.3549(8) 0.2428(4) 0.6842(3) 0.0447(16) Uani 1 1 d .
C22 C 0.3433(9) 0.3139(5) 0.7235(4) 0.0507(17) Uani 1 1 d .
C23 C 0.4982(10) 0.2396(5) 0.6514(4) 0.0559(19) Uani 1 1 d .
C24 C -0.3005(8) 0.4371(4) 0.5951(3) 0.0430(15) Uani 1 1 d .
C25 C -0.3009(9) 0.4015(5) 0.5364(4) 0.056(2) Uani 1 1 d .
H25 H -0.2036 0.3912 0.5198 0.068 Uiso 1 1 calc R
C26 C -0.4496(10) 0.3811(6) 0.5023(4) 0.061(2) Uani 1 1 d .
H26 H -0.4521 0.3582 0.4618 0.073 Uiso 1 1 calc R
C27 C -0.5953(9) 0.3944(5) 0.5274(3) 0.0514(18) Uani 1 1 d .
C28 C -0.5880(8) 0.4315(5) 0.5862(4) 0.0491(17) Uani 1 1 d .
H28 H -0.6850 0.4425 0.6029 0.059 Uiso 1 1 calc R
C29 C -0.4440(7) 0.4528(5) 0.6208(3) 0.0444(16) Uani 1 1 d .
H29 H -0.4419 0.4773 0.6606 0.053 Uiso 1 1 calc R
C30 C -0.7575(11) 0.3702(6) 0.4909(4) 0.073(3) Uani 1 1 d .
H30A H -0.7887 0.3170 0.5047 0.110 Uiso 1 1 calc GR
H30B H -0.7477 0.3686 0.4461 0.110 Uiso 1 1 calc GR
H30C H -0.8391 0.4098 0.4986 0.110 Uiso 1 1 calc GR

loop_
_atom_site_aniso_label
_atom_site_aniso_U_11
_atom_site_aniso_U_22
_atom_site_aniso_U_33
_atom_site_aniso_U_23
_atom_site_aniso_U_13
_atom_site_aniso_U_12
Br1 0.1966(17) 0.0812(9) 0.0808(8) -0.0277(6) 0.0420(9) -0.0055(9)
S1 0.0313(8) 0.0513(10) 0.0590(10) 0.0079(8) -0.0011(7) 0.0000(7)
O1 0.053(3) 0.071(4) 0.046(3) 0.004(3) 0.005(2) 0.008(3)
O2 0.093(5) 0.097(5) 0.079(4) 0.044(4) 0.013(4) -0.016(4)
O3 0.052(3) 0.079(4) 0.054(3) 0.018(3) -0.006(2) -0.002(3)
O4 0.033(3) 0.071(4) 0.082(4) 0.018(3) 0.014(2) 0.000(2)
O5 0.052(3) 0.054(3) 0.073(4) -0.005(3) -0.007(3) -0.003(3)
N1 0.040(3) 0.046(3) 0.049(3) 0.006(3) -0.003(2) 0.008(3)
N2 0.083(6) 0.062(5) 0.078(5) -0.014(4) 0.015(4) -0.004(4)
N3 0.059(5) 0.077(6) 0.103(6) 0.014(5) 0.027(4) 0.006(4)
C1 0.040(4) 0.070(5) 0.049(4) 0.002(4) -0.001(3) 0.012(4)
C2 0.128(9) 0.072(7) 0.062(5) 0.003(5) 0.023(6) 0.033(6)
C3 0.152(12) 0.111(10) 0.072(7) 0.004(6) 0.044(7) 0.045(9)
C4 0.142(11) 0.115(10) 0.073(7) 0.020(7) 0.056(7) 0.035(8)
C5 0.096(7) 0.087(7) 0.065(5) 0.020(5) 0.031(5) 0.018(6)
C6 0.041(4) 0.065(5) 0.052(4) 0.009(4) 0.006(3) 0.007(4)
C7 0.034(4) 0.051(4) 0.054(4) 0.007(3) 0.004(3) 0.003(3)
C8 0.029(3) 0.057(5) 0.052(4) 0.002(3) -0.003(3) 0.000(3)
C9 0.037(4) 0.058(5) 0.069(5) 0.000(4) 0.003(3) -0.007(3)
C10 0.047(4) 0.038(4) 0.052(4) 0.004(3) 0.008(3) 0.001(3)
C11 0.065(5) 0.047(4) 0.050(4) 0.014(3) 0.010(4) 0.008(4)
C12 0.083(7) 0.081(7) 0.050(5) 0.016(4) -0.010(4) 0.018(5)
C13 0.101(8) 0.077(7) 0.079(6) 0.002(5) 0.000(6) 0.016(6)
C14 0.040(4) 0.040(4) 0.045(4) 0.009(3) 0.002(3) 0.003(3)
C15 0.050(4) 0.042(4) 0.051(4) 0.005(3) 0.007(3) 0.002(3)
C16 0.140(9) 0.046(5) 0.054(5) 0.001(4) 0.010(5) -0.005(5)
C17 0.154(11) 0.044(5) 0.068(6) -0.002(4) 0.010(6) 0.002(6)
C18 0.093(7) 0.060(6) 0.065(5) -0.008(4) 0.019(5) -0.007(5)
C19 0.242(18) 0.085(8) 0.046(5) 0.005(5) 0.027(8) 0.025(10)
C20 0.200(14) 0.056(6) 0.054(5) 0.008(4) 0.026(7) 0.025(7)
C21 0.041(4) 0.043(4) 0.050(4) 0.005(3) 0.008(3) 0.002(3)
C22 0.041(4) 0.053(5) 0.059(4) 0.004(4) 0.008(3) -0.004(3)
C23 0.048(5) 0.050(5) 0.071(5) 0.009(4) 0.012(4) 0.003(4)
C24 0.037(4) 0.048(4) 0.042(3) 0.006(3) -0.003(3) 0.005(3)
C25 0.045(4) 0.076(6) 0.049(4) -0.001(4) 0.008(3) 0.009(4)
C26 0.060(5) 0.080(6) 0.041(4) -0.007(4) 0.001(3) 0.004(4)
C27 0.049(4) 0.056(5) 0.046(4) 0.008(3) -0.006(3) 0.003(3)
C28 0.026(3) 0.061(5) 0.059(4) 0.003(4) 0.002(3) 0.008(3)
C29 0.024(3) 0.061(4) 0.047(4) -0.001(3) 0.001(3) 0.009(3)
C30 0.060(5) 0.082(6) 0.071(6) 0.009(5) -0.017(4) -0.018(5)

loop_
_atom_type_symbol
_atom_type_description
_atom_type_scat_dispersion_real
_atom_type_scat_dispersion_imag
_atom_type_scat_source
C C 0.0181 0.0091 'International Tables Vol C Tables 4.2.6.8 and 6.1.1.4'
H H 0.0000 0.0000 'International Tables Vol C Tables 4.2.6.8 and 6.1.1.4'
Br Br -0.6763 1.2805 'International Tables Vol C Tables 4.2.6.8 and 6.1.1.4'
N N 0.0311 0.0180 'International Tables Vol C Tables 4.2.6.8 and 6.1.1.4'
O O 0.0492 0.0322 'International Tables Vol C Tables 4.2.6.8 and 6.1.1.4'
S S 0.3331 0.5567 'International Tables Vol C Tables 4.2.6.8 and 6.1.1.4'

loop_
_geom_angle_atom_site_label_1
_geom_angle_atom_site_label_2
_geom_angle_atom_site_label_3
_geom_angle
O4 S1 N1 106.4(3)
O4 S1 C24 110.6(3)
O5 S1 O4 119.5(4)
O5 S1 N1 105.7(3)
O5 S1 C24 110.1(3)
N1 S1 C24 103.1(3)
C11 O3 C12 117.9(7)
C1 N1 S1 126.6(5)
C8 N1 S1 121.7(5)
C8 N1 C1 109.9(6)
C2 C1 N1 128.7(8)
C2 C1 C6 121.4(8)
C6 C1 N1 109.7(7)
C1 C2 H2 120.9
C3 C2 C1 118.1(10)
C3 C2 H2 120.9
C2 C3 H3 119.4
C4 C3 C2 121.2(10)
C4 C3 H3 119.4
C3 C4 H4 119.5
C3 C4 C5 121.0(10)
C5 C4 H4 119.5
C4 C5 H5 120.8
C6 C5 C4 118.4(10)
C6 C5 H5 120.8
C1 C6 C7 108.1(6)
C5 C6 C1 119.9(8)
C5 C6 C7 131.9(8)
C6 C7 C8 105.5(6)
C6 C7 C9 127.3(7)
C6 C7 C10 126.3(6)
C8 C7 C10 115.4(6)
C9 C7 C8 118.4(7)
C9 C7 C10 58.2(5)
O1 C8 N1 126.7(7)
O1 C8 C7 126.9(7)
N1 C8 C7 106.4(6)
C7 C9 H9A 117.4
C7 C9 H9B 117.4
C7 C9 C10 63.8(5)
H9A C9 H9B 114.4
C10 C9 H9A 117.4
C10 C9 H9B 117.4
C9 C10 C7 58.0(5)
C9 C10 C11 116.5(6)
C9 C10 C14 120.6(6)
C11 C10 C7 114.4(6)
C14 C10 C7 120.6(6)
C14 C10 C11 114.9(6)
O2 C11 O3 125.3(7)
O2 C11 C10 122.8(8)
O3 C11 C10 111.9(6)
O3 C12 H12A 109.6
O3 C12 H12B 109.6
H12A C12 H12B 108.2
C13 C12 O3 110.1(7)
C13 C12 H12A 109.6
C13 C12 H12B 109.6
C12 C13 H13A 109.5
C12 C13 H13B 109.5
C12 C13 H13C 109.5
H13A C13 H13B 109.5
H13A C13 H13C 109.5
H13B C13 H13C 109.5
C15 C14 C10 117.6(6)
C21 C14 C10 121.5(6)
C21 C14 C15 120.9(6)
C16 C15 C14 121.5(7)
C20 C15 C14 120.7(7)
C20 C15 C16 117.8(8)
C15 C16 H16 119.4
C15 C16 C17 121.1(8)
C17 C16 H16 119.4
C16 C17 H17 119.8
C18 C17 C16 120.3(9)
C18 C17 H17 119.8
C17 C18 Br1 121.0(7)
C19 C18 Br1 120.4(7)
C19 C18 C17 118.5(9)
C18 C19 H19 119.3
C18 C19 C20 121.3(9)
C20 C19 H19 119.3
C15 C20 C19 120.9(9)
C15 C20 H20 119.6
C19 C20 H20 119.6
C14 C21 C22 122.9(6)
C14 C21 C23 121.9(7)
C22 C21 C23 115.1(7)
N2 C22 C21 177.7(9)
N3 C23 C21 176.4(9)
C25 C24 S1 119.1(6)
C25 C24 C29 121.7(7)
C29 C24 S1 119.2(5)
C24 C25 H25 120.8
C24 C25 C26 118.4(7)
C26 C25 H25 120.8
C25 C26 H26 119.4
C25 C26 C27 121.1(7)
C27 C26 H26 119.4
C26 C27 C30 121.2(7)
C28 C27 C26 118.0(7)
C28 C27 C30 120.8(7)
C27 C28 H28 118.9
C29 C28 C27 122.3(7)
C29 C28 H28 118.9
C24 C29 H29 120.8
C28 C29 C24 118.4(7)
C28 C29 H29 120.8
C27 C30 H30A 109.5
C27 C30 H30B 109.5
C27 C30 H30C 109.5
H30A C30 H30B 109.5
H30A C30 H30C 109.5
H30B C30 H30C 109.5

loop_
_geom_bond_atom_site_label_1
_geom_bond_atom_site_label_2
_geom_bond_distance
Br1 C18 1.888(9)
S1 O4 1.427(5)
S1 O5 1.423(6)
S1 N1 1.681(6)
S1 C24 1.749(7)
O1 C8 1.194(8)
O2 C11 1.200(9)
O3 C11 1.297(10)
O3 C12 1.463(9)
N1 C1 1.423(9)
N1 C8 1.409(9)
N2 C22 1.134(10)
N3 C23 1.142(10)
C1 C2 1.380(12)
C1 C6 1.393(11)
C2 H2 0.9300
C2 C3 1.379(14)
C3 H3 0.9300
C3 C4 1.374(16)
C4 H4 0.9300
C4 C5 1.390(14)
C5 H5 0.9300
C5 C6 1.384(11)
C6 C7 1.478(10)
C7 C8 1.506(10)
C7 C9 1.485(10)
C7 C10 1.572(10)
C9 H9A 0.9700
C9 H9B 0.9700
C9 C10 1.488(10)
C10 C11 1.522(10)
C10 C14 1.504(9)
C12 H12A 0.9700
C12 H12B 0.9700
C12 C13 1.452(13)
C13 H13A 0.9600
C13 H13B 0.9600
C13 H13C 0.9600
C14 C15 1.477(10)
C14 C21 1.334(10)
C15 C16 1.360(11)
C15 C20 1.352(11)
C16 H16 0.9300
C16 C17 1.384(12)
C17 H17 0.9300
C17 C18 1.354(13)
C18 C19 1.342(14)
C19 H19 0.9300
C19 C20 1.379(14)
C20 H20 0.9300
C21 C22 1.435(10)
C21 C23 1.443(10)
C24 C25 1.370(10)
C24 C29 1.384(9)
C25 H25 0.9300
C25 C26 1.383(11)
C26 H26 0.9300
C26 C27 1.389(11)
C27 C28 1.377(10)
C27 C30 1.511(10)
C28 H28 0.9300
C28 C29 1.360(9)
C29 H29 0.9300
C30 H30A 0.9600
C30 H30B 0.9600
C30 H30C 0.9600

loop_
_geom_torsion_atom_site_label_1
_geom_torsion_atom_site_label_2
_geom_torsion_atom_site_label_3
_geom_torsion_atom_site_label_4
_geom_torsion
Br1 C18 C19 C20 -178.7(12)
S1 N1 C1 C2 -8.4(13)
S1 N1 C1 C6 167.2(5)
S1 N1 C8 O1 8.9(10)
S1 N1 C8 C7 -170.6(5)
S1 C24 C25 C26 178.9(6)
S1 C24 C29 C28 -178.4(6)
O4 S1 N1 C1 152.8(6)
O4 S1 N1 C8 -44.1(6)
O4 S1 C24 C25 18.8(7)
O4 S1 C24 C29 -162.4(6)
O5 S1 N1 C1 24.8(7)
O5 S1 N1 C8 -172.1(5)
O5 S1 C24 C25 153.0(6)
O5 S1 C24 C29 -28.2(7)
N1 S1 C24 C25 -94.6(7)
N1 S1 C24 C29 84.2(6)
N1 C1 C2 C3 176.1(10)
N1 C1 C6 C5 -176.3(8)
N1 C1 C6 C7 1.2(8)
C1 N1 C8 O1 174.5(7)
C1 N1 C8 C7 -5.1(7)
C1 C2 C3 C4 -1(2)
C1 C6 C7 C8 -4.2(8)
C1 C6 C7 C9 -150.4(7)
C1 C6 C7 C10 134.8(7)
C2 C1 C6 C5 -0.3(13)
C2 C1 C6 C7 177.2(8)
C2 C3 C4 C5 1(2)
C3 C4 C5 C6 0(2)
C4 C5 C6 C1 0.1(15)
C4 C5 C6 C7 -176.8(10)
C5 C6 C7 C8 172.9(9)
C5 C6 C7 C9 26.7(14)
C5 C6 C7 C10 -48.1(13)
C6 C1 C2 C3 1.0(16)
C6 C7 C8 O1 -173.9(7)
C6 C7 C8 N1 5.6(7)
C6 C7 C9 C10 -113.7(8)
C6 C7 C10 C9 115.4(9)
C6 C7 C10 C11 8.3(10)
C6 C7 C10 C14 -135.5(8)
C7 C9 C10 C11 103.5(7)
C7 C9 C10 C14 -109.2(7)
C7 C10 C11 O2 66.0(10)
C7 C10 C11 O3 -115.1(7)
C7 C10 C14 C15 -110.7(7)
C7 C10 C14 C21 70.7(9)
C8 N1 C1 C2 -173.1(9)
C8 N1 C1 C6 2.5(8)
C8 C7 C9 C10 103.8(7)
C8 C7 C10 C9 -109.0(7)
C8 C7 C10 C11 143.9(7)
C8 C7 C10 C14 0.1(10)
C9 C7 C8 O1 -24.1(10)
C9 C7 C8 N1 155.4(6)
C9 C7 C10 C11 -107.1(7)
C9 C7 C10 C14 109.1(8)
C9 C10 C11 O2 1.1(12)
C9 C10 C11 O3 180.0(7)
C9 C10 C14 C15 -42.2(9)
C9 C10 C14 C21 139.3(7)
C10 C7 C8 O1 41.9(10)
C10 C7 C8 N1 -138.6(6)
C10 C14 C15 C16 -54.5(11)
C10 C14 C15 C20 126.4(10)
C10 C14 C21 C22 -8.2(11)
C10 C14 C21 C23 168.8(7)
C11 O3 C12 C13 -92.9(10)
C11 C10 C14 C15 105.6(7)
C11 C10 C14 C21 -73.0(9)
C12 O3 C11 O2 -6.5(13)
C12 O3 C11 C10 174.6(7)
C14 C10 C11 O2 -148.0(8)
C14 C10 C11 O3 30.8(9)
C14 C15 C16 C17 -178.2(10)
C14 C15 C20 C19 179.9(12)
C15 C14 C21 C22 173.3(6)
C15 C14 C21 C23 -9.7(11)
C15 C16 C17 C18 -2.3(18)
C16 C15 C20 C19 0.8(19)
C16 C17 C18 Br1 -179.5(9)
C16 C17 C18 C19 1.7(19)
C17 C18 C19 C20 0(2)
C18 C19 C20 C15 -1(2)
C20 C15 C16 C17 1.0(17)
C21 C14 C15 C16 124.1(9)
C21 C14 C15 C20 -55.0(12)
C24 S1 N1 C1 -90.8(7)
C24 S1 N1 C8 72.3(6)
C24 C25 C26 C27 -1.6(13)
C25 C24 C29 C28 0.4(11)
C25 C26 C27 C28 2.6(13)
C25 C26 C27 C30 -178.5(8)
C26 C27 C28 C29 -2.2(12)
C27 C28 C29 C24 0.7(12)
C29 C24 C25 C26 0.1(12)
C30 C27 C28 C29 178.9(7)
